data_7124162
loop_
_publ_author_name
'Phan, Ngoc-Minh'
'Choy, Emma P. K. L.'
'Zakharov, Lev N.'
'Johnson, Darren W.'

_publ_section_title
;
 Self-sorting in dynamic disulfide assembly: new biphenyl-bridged
 &#x201C;nanohoops&#x201D; and unsymmetrical cyclophanes
;
_journal_name_full 'Chemical Communications'
_journal_paper_doi 10.1039/C9CC06503B
_journal_year 2019
_chemical_formula_sum 'C44 H38 Cl6 S3'
_chemical_formula_weight 875.62
_space_group_crystal_system monoclinic
_space_group_IT_number 14
_space_group_name_Hall '-P 2ybc'
_space_group_name_H-M_alt 'P 1 21/c 1'
_symmetry_space_group_name_Hall '-P 2ybc'
_symmetry_space_group_name_H-M 'P 1 21/c 1'
_atom_sites_solution_hydrogens geom
_audit_creation_method SHELXL-2014/7
_audit_update_record
;
2018-12-09 deposited with the CCDC.    2019-09-05 downloaded from the CCDC.
;
_cell_angle_alpha 90
_cell_angle_beta 93.946(4)
_cell_angle_gamma 90
_cell_formula_units_Z 4
_cell_length_a 20.8036(11)
_cell_length_b 5.6365(4)
_cell_length_c 35.382(2)
_cell_measurement_reflns_used 3016
_cell_measurement_temperature 120(2)
_cell_measurement_theta_max 44.40
_cell_measurement_theta_min 2.50
_cell_volume 4139.0(4)
_computing_cell_refinement 'Bruker SAINT'
_computing_data_collection 'Bruker APEX2'
_computing_data_reduction 'Bruker SAINT'
_computing_molecular_graphics 'Bruker SHELXTL'
_computing_publication_material 'Bruker SHELXTL'
_computing_structure_refinement 'SHELXL-2014/7 (Sheldrick, 2014)'
_computing_structure_solution 'SHELXS-97 (Sheldrick 2008)'
_diffrn_ambient_temperature 120(2)
_diffrn_measured_fraction_theta_full 0.966
_diffrn_measured_fraction_theta_max 0.966
_diffrn_measurement_device_type 'Bruker APEX II CCD'
_diffrn_measurement_method '\f and \w scans'
_diffrn_radiation_type CuK\a
_diffrn_radiation_wavelength 1.54178
_diffrn_reflns_av_R_equivalents 0.0651
_diffrn_reflns_av_unetI/netI 0.0788
_diffrn_reflns_Laue_measured_fraction_full 0.966
_diffrn_reflns_Laue_measured_fraction_max 0.966
_diffrn_reflns_limit_h_max 18
_diffrn_reflns_limit_h_min -18
_diffrn_reflns_limit_k_max 4
_diffrn_reflns_limit_k_min -5
_diffrn_reflns_limit_l_max 32
_diffrn_reflns_limit_l_min -29
_diffrn_reflns_number 11110
_diffrn_reflns_point_group_measured_fraction_full 0.966
_diffrn_reflns_point_group_measured_fraction_max 0.966
_diffrn_reflns_theta_full 44.529
_diffrn_reflns_theta_max 44.529
_diffrn_reflns_theta_min 2.129
_diffrn_source 'Incoatec I\mS'
_exptl_absorpt_coefficient_mu 5.444
_exptl_absorpt_correction_T_max 0.7488
_exptl_absorpt_correction_T_min 0.5775
_exptl_absorpt_correction_type multi-scan
_exptl_absorpt_process_details SADABS
_exptl_crystal_colour Colorless
_exptl_crystal_density_diffrn 1.405
_exptl_crystal_description cut-block
_exptl_crystal_F_000 1808
_exptl_crystal_size_max 0.120
_exptl_crystal_size_mid 0.020
_exptl_crystal_size_min 0.015
_platon_squeeze_details
;
Solvent molecule, CHCl3 (58 electrons), located in a general 
position and highly disordered over several orientations 
was treated by SQUEEZE.
;
_refine_diff_density_max 0.416
_refine_diff_density_min -0.382
_refine_diff_density_rms 0.086
_refine_ls_extinction_method none
_refine_ls_goodness_of_fit_ref 1.075
_refine_ls_hydrogen_treatment constr
_refine_ls_matrix_type full
_refine_ls_number_parameters 450
_refine_ls_number_reflns 3149
_refine_ls_number_restraints 373
_refine_ls_restrained_S_all 1.043
_refine_ls_R_factor_all 0.1637
_refine_ls_R_factor_gt 0.1221
_refine_ls_shift/su_max 0.000
_refine_ls_shift/su_mean 0.000
_refine_ls_structure_factor_coef Fsqd
_refine_ls_weighting_details 'w=1/[\s^2^(Fo^2^)+(0.2500P)^2^] where P=(Fo^2^+2Fc^2^)/3'
_refine_ls_weighting_scheme calc
_refine_ls_wR_factor_gt 0.3368
_refine_ls_wR_factor_ref 0.3632
_reflns_Friedel_coverage 0.000
_reflns_number_gt 1812
_reflns_number_total 3149
_reflns_threshold_expression 'I > 2\s(I)'
_cod_data_source_file c9cc06503b2.cif
_cod_data_source_block cu_dwjrr205_0m_a_sqd
_cod_database_code 7124162
_shelx_shelxl_version_number 2014/7
_shelx_space_group_comment
;
The symmetry employed for this shelxl refinement is uniquely defined
by the following loop, which should always be used as a source of
symmetry information in preference to the above space-group names.
They are only intended as comments.
;
_shelx_estimated_absorpt_t_min 0.561
_shelx_estimated_absorpt_t_max 0.923
_platon_squeeze_void_probe_radius 1.20

loop_
_space_group_symop_operation_xyz
'x, y, z'
'-x, y+1/2, -z+1/2'
'-x, -y, -z'
'x, -y-1/2, z-1/2'

loop_
_atom_site_label
_atom_site_type_symbol
_atom_site_fract_x
_atom_site_fract_y
_atom_site_fract_z
_atom_site_U_iso_or_equiv
_atom_site_adp_type
_atom_site_occupancy
_atom_site_site_symmetry_order
_atom_site_calc_flag
_atom_site_refinement_flags_posn
_atom_site_refinement_flags_adp
_atom_site_refinement_flags_occupancy
_atom_site_disorder_assembly
_atom_site_disorder_group
S1 S 0.7593(2) 0.9161(8) 0.17604(11) 0.1154(16) Uani 1 1 d . . . . .
S2 S 0.95291(17) 0.7681(7) 0.47660(8) 0.0970(15) Uani 1 1 d . . . . .
C1 C 0.8479(6) 0.923(3) 0.1769(3) 0.093(4) Uani 1 1 d . U . . .
H1A H 0.8627 0.7861 0.1622 0.112 Uiso 1 1 calc R U . . .
H1B H 0.8613 1.0694 0.1641 0.112 Uiso 1 1 calc R U . . .
C2 C 0.8799(6) 0.915(2) 0.2153(3) 0.074(3) Uani 1 1 d . U . . .
C3 C 0.9186(5) 0.724(2) 0.2264(3) 0.067(3) Uani 1 1 d . U . . .
H3A H 0.9266 0.6031 0.2086 0.080 Uiso 1 1 calc R U . . .
C4 C 0.9454(5) 0.708(2) 0.2626(3) 0.065(3) Uani 1 1 d . U . . .
H4A H 0.9715 0.5739 0.2694 0.078 Uiso 1 1 calc R U . . .
C5 C 0.9357(5) 0.883(2) 0.2903(3) 0.057(3) Uani 1 1 d . U . . .
C6 C 0.8984(6) 1.069(2) 0.2771(4) 0.079(3) Uani 1 1 d . U . . .
H6A H 0.8918 1.1951 0.2942 0.094 Uiso 1 1 calc R U . . .
C7 C 0.8704(6) 1.088(3) 0.2421(4) 0.088(4) Uani 1 1 d . U . . .
H7A H 0.8438 1.2209 0.2356 0.105 Uiso 1 1 calc R U . . .
C8 C 0.9627(5) 0.856(2) 0.3296(3) 0.058(3) Uani 1 1 d . U . . .
C9 C 0.9963(6) 0.666(2) 0.3435(3) 0.081(4) Uani 1 1 d . U . . .
H9A H 1.0068 0.5429 0.3266 0.097 Uiso 1 1 calc R U . . .
C10 C 1.0156(6) 0.645(3) 0.3807(3) 0.085(4) Uani 1 1 d . U . . .
H10A H 1.0385 0.5045 0.3882 0.102 Uiso 1 1 calc R U . . .
C11 C 1.0058(6) 0.797(3) 0.4068(3) 0.073(3) Uani 1 1 d . U . . .
C12 C 0.9780(10) 0.996(3) 0.3951(4) 0.137(7) Uani 1 1 d . U . . .
H12A H 0.9729 1.1192 0.4130 0.164 Uiso 1 1 calc R U . . .
C13 C 0.9557(10) 1.035(3) 0.3573(4) 0.146(7) Uani 1 1 d . U . . .
H13A H 0.9358 1.1811 0.3501 0.176 Uiso 1 1 calc R U . . .
C14 C 1.0223(6) 0.766(2) 0.4493(3) 0.090(4) Uani 1 1 d . U . . .
H14A H 1.0517 0.8958 0.4583 0.108 Uiso 1 1 calc R U . . .
H14B H 1.0456 0.6143 0.4536 0.108 Uiso 1 1 calc R U . . .
C15 C 0.9097(6) 0.514(2) 0.4558(3) 0.083(4) Uani 1 1 d . U . . .
H15A H 0.9208 0.4946 0.4292 0.100 Uiso 1 1 calc R U . . .
H15B H 0.9237 0.3684 0.4698 0.100 Uiso 1 1 calc R U . . .
C16 C 0.8391(8) 0.539(3) 0.4567(3) 0.092(4) Uani 1 1 d . U . . .
C17 C 0.8053(7) 0.733(3) 0.4425(3) 0.103(4) Uani 1 1 d . U . . .
H17A H 0.8289 0.8643 0.4338 0.124 Uiso 1 1 calc R U . . .
C18 C 0.7374(7) 0.748(3) 0.4402(3) 0.112(4) Uani 1 1 d . U . . .
H18A H 0.7171 0.8856 0.4295 0.134 Uiso 1 1 calc R U . . .
C19 C 0.7007(8) 0.573(3) 0.4526(4) 0.110(4) Uani 1 1 d . U . . .
C20 C 0.7319(8) 0.394(4) 0.4688(4) 0.124(5) Uani 1 1 d . U . . .
H20A H 0.7070 0.2706 0.4790 0.149 Uiso 1 1 calc R U . . .
C21 C 0.8023(8) 0.368(3) 0.4725(4) 0.116(5) Uani 1 1 d . U . . .
H21A H 0.8219 0.2366 0.4854 0.139 Uiso 1 1 calc R U . . .
C22 C 0.6296(4) 0.584(3) 0.4513(3) 0.127(5) Uani 1 1 d G U . . .
C23 C 0.5931(6) 0.388(2) 0.4394(3) 0.172(7) Uani 1 1 d G U . . .
H23 H 0.6138 0.2473 0.4318 0.207 Uiso 1 1 calc R U . . .
C24 C 0.5263(6) 0.397(2) 0.4387(3) 0.177(6) Uani 1 1 d G U . . .
H24 H 0.5013 0.2632 0.4306 0.212 Uiso 1 1 calc R U . . .
C25 C 0.4960(4) 0.603(3) 0.4498(3) 0.158(6) Uani 1 1 d G U . . .
C26 C 0.5325(6) 0.799(2) 0.4617(3) 0.169(6) Uani 1 1 d G U . . .
H26 H 0.5117 0.9400 0.4693 0.203 Uiso 1 1 calc R U . . .
C27 C 0.5993(6) 0.790(2) 0.4624(3) 0.153(6) Uani 1 1 d G U . . .
H27 H 0.6243 0.9240 0.4705 0.184 Uiso 1 1 calc R U . . .
S3 S 0.3716(3) 0.5228(14) 0.41053(19) 0.147(3) Uani 0.717(10) 1 d D U P A 1
C28 C 0.4231(8) 0.591(4) 0.4513(4) 0.174(6) Uani 0.717(10) 1 d D U P A 1
H28A H 0.4091 0.7470 0.4608 0.209 Uiso 0.717(10) 1 calc R U P A 1
H28B H 0.4141 0.4729 0.4710 0.209 Uiso 0.717(10) 1 calc R U P A 1
C29 C 0.3822(8) 0.791(3) 0.3834(4) 0.156(5) Uani 0.717(10) 1 d D U P A 1
H29A H 0.3413 0.8343 0.3691 0.187 Uiso 0.717(10) 1 calc R U P A 1
H29B H 0.3956 0.9233 0.4005 0.187 Uiso 0.717(10) 1 calc R U P A 1
S3A S 0.3939(8) 0.867(4) 0.4357(5) 0.176(7) Uani 0.283(10) 1 d D U P A 2
C28A C 0.4231(8) 0.591(4) 0.4513(4) 0.174(6) Uani 0.283(10) 1 d D U P A 2
H28C H 0.4114 0.5605 0.4775 0.209 Uiso 0.283(10) 1 calc R U P A 2
H28D H 0.4050 0.4632 0.4347 0.209 Uiso 0.283(10) 1 calc R U P A 2
C29A C 0.3822(8) 0.791(3) 0.3834(4) 0.156(5) Uani 0.283(10) 1 d D U P A 2
H29D H 0.3540 0.6490 0.3820 0.187 Uiso 0.283(10) 1 calc R U P A 2
H29C H 0.3562 0.9218 0.3717 0.187 Uiso 0.283(10) 1 calc R U P A 2
C30 C 0.4360(7) 0.739(3) 0.3552(5) 0.114(4) Uani 1 1 d . U . . .
C31 C 0.4418(9) 0.564(4) 0.3318(6) 0.150(7) Uani 1 1 d . U . . .
H31A H 0.4111 0.4392 0.3320 0.181 Uiso 1 1 calc R U . . .
C32 C 0.4891(8) 0.547(3) 0.3071(5) 0.130(5) Uani 1 1 d . U . . .
H32A H 0.4889 0.4155 0.2903 0.156 Uiso 1 1 calc R U . . .
C33 C 0.5375(7) 0.716(3) 0.3056(4) 0.089(4) Uani 1 1 d . U . . .
C34 C 0.5321(7) 0.897(3) 0.3309(4) 0.114(5) Uani 1 1 d . U . . .
H34A H 0.5642 1.0174 0.3324 0.137 Uiso 1 1 calc R U . . .
C35 C 0.4827(8) 0.912(3) 0.3537(5) 0.135(6) Uani 1 1 d . U . . .
H35A H 0.4800 1.0480 0.3694 0.162 Uiso 1 1 calc R U . . .
C36 C 0.5896(6) 0.694(2) 0.2792(4) 0.081(3) Uani 1 1 d . U . . .
C37 C 0.5930(8) 0.517(3) 0.2543(5) 0.120(5) Uani 1 1 d . U . . .
H37A H 0.5611 0.3966 0.2531 0.144 Uiso 1 1 calc R U . . .
C38 C 0.6436(8) 0.509(3) 0.2295(4) 0.118(5) Uani 1 1 d . U . . .
H38A H 0.6442 0.3802 0.2122 0.141 Uiso 1 1 calc R U . . .
C39 C 0.6912(8) 0.672(3) 0.2292(4) 0.099(4) Uani 1 1 d . U . . .
C40 C 0.6855(8) 0.859(3) 0.2547(5) 0.137(6) Uani 1 1 d . U . . .
H40A H 0.7170 0.9813 0.2557 0.164 Uiso 1 1 calc R U . . .
C41 C 0.6367(8) 0.872(3) 0.2781(5) 0.120(5) Uani 1 1 d . U . . .
H41A H 0.6342 1.0056 0.2943 0.144 Uiso 1 1 calc R U . . .
C42 C 0.7476(7) 0.644(3) 0.2045(4) 0.109(4) Uani 1 1 d . U . . .
H42A H 0.7396 0.5072 0.1873 0.131 Uiso 1 1 calc R U . . .
H42B H 0.7873 0.6114 0.2207 0.131 Uiso 1 1 calc R U . . .
Cl1 Cl 0.7748(4) 0.0831(15) 0.35535(17) 0.159(3) Uani 0.81 1 d D . P B 1
Cl2 Cl 0.6789(4) 0.4444(17) 0.3498(3) 0.174(3) Uani 0.81 1 d D . P B 1
Cl3 Cl 0.8180(4) 0.5453(12) 0.3408(2) 0.169(4) Uani 0.81 1 d D . P B 1
C1S C 0.7606(7) 0.384(3) 0.3626(6) 0.127(7) Uiso 0.81 1 d D . P B 1
H1SA H 0.7676 0.4136 0.3904 0.152 Uiso 0.81 1 calc R U P B 1
Cl1A Cl 0.758(2) 0.093(8) 0.3350(10) 0.159(3) Uani 0.19 1 d D . P C 2
Cl2A Cl 0.693(2) 0.533(10) 0.3585(15) 0.174(3) Uani 0.19 1 d D . P C 2
Cl3A Cl 0.7979(18) 0.536(6) 0.3140(10) 0.169(4) Uani 0.19 1 d D . P C 2
C1A C 0.7278(19) 0.375(6) 0.3218(15) 0.074(18) Uiso 0.19 1 d D . P C 2
H1AA H 0.6980 0.3667 0.2984 0.089 Uiso 0.19 1 calc R U P C 2

loop_
_atom_site_aniso_label
_atom_site_aniso_U_11
_atom_site_aniso_U_22
_atom_site_aniso_U_33
_atom_site_aniso_U_23
_atom_site_aniso_U_13
_atom_site_aniso_U_12
S1 0.123(3) 0.132(4) 0.088(3) 0.012(3) -0.011(2) 0.014(3)
S2 0.118(3) 0.128(3) 0.044(2) -0.023(2) 0.0051(19) -0.022(2)
C1 0.100(9) 0.124(10) 0.054(7) 0.017(6) -0.005(5) 0.010(8)
C2 0.074(7) 0.096(8) 0.051(6) 0.022(5) 0.001(5) 0.002(6)
C3 0.078(7) 0.088(7) 0.036(6) 0.009(5) 0.005(5) 0.000(6)
C4 0.084(7) 0.074(7) 0.036(5) 0.007(5) 0.001(5) 0.001(6)
C5 0.064(7) 0.063(6) 0.044(5) 0.006(4) 0.004(4) -0.014(5)
C6 0.095(8) 0.079(7) 0.062(7) 0.012(5) 0.002(5) 0.005(6)
C7 0.096(8) 0.097(8) 0.068(7) 0.014(5) -0.006(6) 0.009(6)
C8 0.063(7) 0.067(6) 0.043(5) 0.006(4) 0.009(4) -0.016(5)
C9 0.111(9) 0.098(8) 0.031(6) -0.012(5) -0.010(5) 0.024(7)
C10 0.107(9) 0.109(8) 0.037(6) -0.014(5) -0.014(5) 0.033(7)
C11 0.080(8) 0.098(8) 0.040(5) -0.020(5) -0.007(5) -0.005(6)
C12 0.236(17) 0.123(9) 0.047(7) -0.034(6) -0.025(7) 0.064(10)
C13 0.259(18) 0.118(9) 0.056(7) -0.019(6) -0.029(8) 0.064(10)
C14 0.119(10) 0.108(10) 0.041(6) -0.017(6) -0.011(6) -0.029(8)
C15 0.120(7) 0.094(9) 0.035(7) -0.015(6) 0.003(6) -0.027(7)
C16 0.119(7) 0.127(10) 0.030(8) -0.009(6) 0.001(6) -0.022(7)
C17 0.115(8) 0.142(10) 0.051(8) 0.003(7) 0.001(6) -0.021(7)
C18 0.114(8) 0.165(11) 0.056(8) 0.006(7) 0.005(7) -0.020(7)
C19 0.118(7) 0.162(11) 0.051(9) 0.006(7) 0.006(6) -0.027(7)
C20 0.125(8) 0.177(11) 0.072(10) 0.021(8) 0.010(7) -0.021(7)
C21 0.127(8) 0.150(10) 0.070(9) 0.023(8) -0.002(7) -0.026(7)
C22 0.112(7) 0.205(12) 0.065(9) -0.013(8) 0.011(6) -0.027(7)
C23 0.115(8) 0.235(13) 0.167(16) -0.042(11) 0.001(9) -0.037(8)
C24 0.111(8) 0.292(14) 0.125(14) -0.021(10) -0.009(8) -0.033(8)
C25 0.126(7) 0.275(14) 0.072(10) 0.015(9) 0.009(6) -0.029(7)
C26 0.120(8) 0.286(14) 0.105(12) -0.015(10) 0.033(8) -0.026(8)
C27 0.126(8) 0.215(12) 0.123(13) -0.025(9) 0.038(8) -0.029(8)
S3 0.095(4) 0.219(8) 0.127(5) 0.051(5) 0.008(3) -0.030(4)
C28 0.123(7) 0.281(15) 0.118(10) 0.034(9) 0.011(6) -0.029(8)
C29 0.116(9) 0.215(11) 0.137(8) 0.041(8) 0.002(7) -0.017(8)
S3A 0.102(11) 0.282(16) 0.143(11) 0.026(9) 0.006(8) -0.047(10)
C28A 0.123(7) 0.281(15) 0.118(10) 0.034(9) 0.011(6) -0.029(8)
C29A 0.116(9) 0.215(11) 0.137(8) 0.041(8) 0.002(7) -0.017(8)
C30 0.085(8) 0.146(11) 0.105(9) 0.048(7) -0.032(6) -0.012(7)
C31 0.120(10) 0.170(12) 0.160(13) 0.014(9) 0.001(9) -0.040(9)
C32 0.111(9) 0.127(10) 0.150(11) 0.005(8) -0.007(8) -0.044(8)
C33 0.089(7) 0.098(9) 0.075(8) 0.022(6) -0.038(6) -0.017(6)
C34 0.112(9) 0.126(10) 0.103(10) -0.005(7) -0.002(7) -0.046(8)
C35 0.121(10) 0.169(11) 0.115(11) -0.005(9) 0.009(8) -0.037(8)
C36 0.092(7) 0.075(8) 0.069(7) 0.021(6) -0.040(5) -0.012(6)
C37 0.147(10) 0.099(9) 0.114(10) -0.011(7) -0.005(8) -0.041(8)
C38 0.142(10) 0.104(10) 0.105(10) -0.003(8) -0.010(7) -0.027(7)
C39 0.119(9) 0.085(9) 0.090(9) 0.025(7) -0.021(7) -0.006(7)
C40 0.134(10) 0.127(10) 0.152(12) -0.021(9) 0.023(9) -0.045(9)
C41 0.125(10) 0.104(9) 0.131(11) -0.018(8) 0.009(8) -0.038(8)
C42 0.124(9) 0.109(11) 0.089(9) 0.012(8) -0.023(7) 0.005(8)
Cl1 0.200(7) 0.162(5) 0.119(7) 0.040(6) 0.033(6) 0.007(5)
Cl2 0.152(6) 0.177(10) 0.181(8) -0.047(6) -0.070(5) -0.012(6)
Cl3 0.202(7) 0.126(4) 0.193(8) -0.026(6) 0.104(7) -0.016(4)
Cl1A 0.200(7) 0.162(5) 0.119(7) 0.040(6) 0.033(6) 0.007(5)
Cl2A 0.152(6) 0.177(10) 0.181(8) -0.047(6) -0.070(5) -0.012(6)
Cl3A 0.202(7) 0.126(4) 0.193(8) -0.026(6) 0.104(7) -0.016(4)

loop_
_atom_type_symbol
_atom_type_description
_atom_type_scat_dispersion_real
_atom_type_scat_dispersion_imag
_atom_type_scat_source
C C 0.0181 0.0091 'International Tables Vol C Tables 4.2.6.8 and 6.1.1.4'
H H 0.0000 0.0000 'International Tables Vol C Tables 4.2.6.8 and 6.1.1.4'
S S 0.3331 0.5567 'International Tables Vol C Tables 4.2.6.8 and 6.1.1.4'
Cl Cl 0.3639 0.7018 'International Tables Vol C Tables 4.2.6.8 and 6.1.1.4'

loop_
_geom_angle_atom_site_label_1
_geom_angle_atom_site_label_2
_geom_angle_atom_site_label_3
_geom_angle
C1 S1 C42 100.2(6)
C14 S2 C15 99.9(6)
C2 C1 S1 113.7(8)
C2 C1 H1A 108.8
S1 C1 H1A 108.8
C2 C1 H1B 108.8
S1 C1 H1B 108.8
H1A C1 H1B 107.7
C3 C2 C7 117.3(12)
C3 C2 C1 120.3(12)
C7 C2 C1 122.3(13)
C4 C3 C2 120.9(11)
C4 C3 H3A 119.6
C2 C3 H3A 119.6
C3 C4 C5 122.2(11)
C3 C4 H4A 118.9
C5 C4 H4A 118.9
C6 C5 C4 113.8(11)
C6 C5 C8 125.2(11)
C4 C5 C8 121.0(11)
C7 C6 C5 125.5(13)
C7 C6 H6A 117.2
C5 C6 H6A 117.2
C6 C7 C2 120.3(14)
C6 C7 H7A 119.8
C2 C7 H7A 119.8
C9 C8 C13 112.7(12)
C9 C8 C5 125.7(11)
C13 C8 C5 121.6(12)
C8 C9 C10 122.4(12)
C8 C9 H9A 118.8
C10 C9 H9A 118.8
C11 C10 C9 125.9(13)
C11 C10 H10A 117.0
C9 C10 H10A 117.0
C10 C11 C12 115.6(13)
C10 C11 C14 126.4(13)
C12 C11 C14 118.0(12)
C11 C12 C13 122.7(13)
C11 C12 H12A 118.6
C13 C12 H12A 118.6
C12 C13 C8 120.3(14)
C12 C13 H13A 119.9
C8 C13 H13A 119.9
C11 C14 S2 113.2(9)
C11 C14 H14A 108.9
S2 C14 H14A 108.9
C11 C14 H14B 108.9
S2 C14 H14B 108.9
H14A C14 H14B 107.8
C16 C15 S2 112.3(9)
C16 C15 H15A 109.1
S2 C15 H15A 109.1
C16 C15 H15B 109.1
S2 C15 H15B 109.1
H15A C15 H15B 107.9
C21 C16 C17 114.9(16)
C21 C16 C15 121.7(16)
C17 C16 C15 123.4(14)
C16 C17 C18 123.4(16)
C16 C17 H17A 118.3
C18 C17 H17A 118.3
C19 C18 C17 122.0(17)
C19 C18 H18A 119.0
C17 C18 H18A 119.0
C20 C19 C18 115.8(18)
C20 C19 C22 120.6(16)
C18 C19 C22 123.4(17)
C19 C20 C21 124.9(17)
C19 C20 H20A 117.5
C21 C20 H20A 117.5
C16 C21 C20 118.5(16)
C16 C21 H21A 120.7
C20 C21 H21A 120.7
C23 C22 C27 120.0
C23 C22 C19 120.1(12)
C27 C22 C19 119.9(12)
C24 C23 C22 120.0
C24 C23 H23 120.0
C22 C23 H23 120.0
C23 C24 C25 120.0
C23 C24 H24 120.0
C25 C24 H24 120.0
C24 C25 C26 120.0
C24 C25 C28A 116.5(14)
C26 C25 C28A 123.3(13)
C24 C25 C28 116.5(14)
C26 C25 C28 123.3(13)
C25 C26 C27 120.0
C25 C26 H26 120.0
C27 C26 H26 120.0
C26 C27 C22 120.0
C26 C27 H27 120.0
C22 C27 H27 120.0
C28 S3 C29 99.2(9)
C25 C28 S3 121.8(11)
C25 C28 H28A 106.9
S3 C28 H28A 106.9
C25 C28 H28B 106.9
S3 C28 H28B 106.9
H28A C28 H28B 106.7
C30 C29 S3 107.5(12)
C30 C29 H29A 110.2
S3 C29 H29A 110.2
C30 C29 H29B 110.2
S3 C29 H29B 110.2
H29A C29 H29B 108.5
C28A S3A C29A 97.2(12)
C25 C28A S3A 106.0(14)
C25 C28A H28C 110.5
S3A C28A H28C 110.5
C25 C28A H28D 110.5
S3A C28A H28D 110.5
H28C C28A H28D 108.7
C30 C29A S3A 127.6(12)
C30 C29A H29D 105.4
S3A C29A H29D 105.4
C30 C29A H29C 105.4
S3A C29A H29C 105.4
H29D C29A H29C 106.0
C31 C30 C35 114.7(18)
C31 C30 C29A 130.0(18)
C35 C30 C29A 115.2(17)
C31 C30 C29 130.0(18)
C35 C30 C29 115.2(17)
C30 C31 C32 124(2)
C30 C31 H31A 117.9
C32 C31 H31A 117.9
C31 C32 C33 122.3(18)
C31 C32 H32A 118.9
C33 C32 H32A 118.9
C34 C33 C32 113.2(15)
C34 C33 C36 124.8(14)
C32 C33 C36 122.0(14)
C35 C34 C33 122.5(16)
C35 C34 H34A 118.8
C33 C34 H34A 118.8
C34 C35 C30 123.0(18)
C34 C35 H35A 118.5
C30 C35 H35A 118.5
C37 C36 C41 116.5(14)
C37 C36 C33 123.5(14)
C41 C36 C33 119.9(13)
C36 C37 C38 120.6(15)
C36 C37 H37A 119.7
C38 C37 H37A 119.7
C39 C38 C37 123.9(16)
C39 C38 H38A 118.0
C37 C38 H38A 118.0
C38 C39 C40 114.3(16)
C38 C39 C42 122.1(15)
C40 C39 C42 123.5(15)
C41 C40 C39 122.4(16)
C41 C40 H40A 118.8
C39 C40 H40A 118.8
C40 C41 C36 122.1(15)
C40 C41 H41A 119.0
C36 C41 H41A 119.0
C39 C42 S1 111.2(10)
C39 C42 H42A 109.4
S1 C42 H42A 109.4
C39 C42 H42B 109.4
S1 C42 H42B 109.4
H42A C42 H42B 108.0
Cl3 C1S Cl1 108.6(9)
Cl3 C1S Cl2 117.9(11)
Cl1 C1S Cl2 108.7(10)
Cl3 C1S H1SA 107.1
Cl1 C1S H1SA 107.1
Cl2 C1S H1SA 107.1
Cl3A C1A Cl1A 103(3)
Cl3A C1A Cl2A 104(3)
Cl1A C1A Cl2A 115(4)
Cl3A C1A H1AA 111.6
Cl1A C1A H1AA 111.6
Cl2A C1A H1AA 111.6

loop_
_geom_bond_atom_site_label_1
_geom_bond_atom_site_label_2
_geom_bond_distance
S1 C1 1.843(13)
S1 C42 1.859(14)
S2 C14 1.792(12)
S2 C15 1.822(12)
C1 C2 1.472(16)
C1 H1A 0.9900
C1 H1B 0.9900
C2 C3 1.384(15)
C2 C7 1.387(17)
C3 C4 1.363(14)
C3 H3A 0.9500
C4 C5 1.419(14)
C4 H4A 0.9500
C5 C6 1.366(15)
C5 C8 1.472(15)
C6 C7 1.333(15)
C6 H6A 0.9500
C7 H7A 0.9500
C8 C9 1.352(15)
C8 C13 1.421(17)
C9 C10 1.353(15)
C9 H9A 0.9500
C10 C11 1.286(15)
C10 H10A 0.9500
C11 C12 1.318(17)
C11 C14 1.530(16)
C12 C13 1.40(2)
C12 H12A 0.9500
C13 H13A 0.9500
C14 H14A 0.9900
C14 H14B 0.9900
C15 C16 1.478(19)
C15 H15A 0.9900
C15 H15B 0.9900
C16 C21 1.370(18)
C16 C17 1.378(18)
C17 C18 1.412(18)
C17 H17A 0.9500
C18 C19 1.337(19)
C18 H18A 0.9500
C19 C20 1.31(2)
C19 C22 1.477(18)
C20 C21 1.47(2)
C20 H20A 0.9500
C21 H21A 0.9500
C22 C23 1.3900
C22 C27 1.3900
C23 C24 1.3900
C23 H23 0.9500
C24 C25 1.3900
C24 H24 0.9500
C25 C26 1.3900
C25 C28A 1.522(17)
C25 C28 1.522(17)
C26 C27 1.3900
C26 H26 0.9500
C27 H27 0.9500
S3 C28 1.781(15)
S3 C29 1.811(14)
C28 H28A 0.9900
C28 H28B 0.9900
C29 C30 1.58(2)
C29 H29A 0.9900
C29 H29B 0.9900
S3A C28A 1.745(18)
S3A C29A 1.899(17)
C28A H28C 0.9900
C28A H28D 0.9900
C29A C30 1.58(2)
C29A H29D 0.9900
C29A H29C 0.9900
C30 C31 1.30(2)
C30 C35 1.38(2)
C31 C32 1.36(2)
C31 H31A 0.9500
C32 C33 1.389(18)
C32 H32A 0.9500
C33 C34 1.368(19)
C33 C36 1.484(19)
C34 C35 1.352(19)
C34 H34A 0.9500
C35 H35A 0.9500
C36 C37 1.334(18)
C36 C41 1.404(18)
C37 C38 1.42(2)
C37 H37A 0.9500
C38 C39 1.353(18)
C38 H38A 0.9500
C39 C40 1.40(2)
C39 C42 1.517(19)
C40 C41 1.356(19)
C40 H40A 0.9500
C41 H41A 0.9500
C42 H42A 0.9900
C42 H42B 0.9900
Cl1 C1S 1.743(15)
Cl2 C1S 1.763(15)
Cl3 C1S 1.725(14)
C1S H1SA 1.0000
Cl1A C1A 1.76(2)
Cl2A C1A 1.77(2)
Cl3A C1A 1.76(2)
C1A H1AA 1.0000

loop_
_geom_hbond_atom_site_label_D
_geom_hbond_atom_site_label_H
_geom_hbond_atom_site_label_A
_geom_hbond_distance_DH
_geom_hbond_distance_HA
_geom_hbond_distance_DA
_geom_hbond_angle_DHA
_geom_hbond_site_symmetry_A
C14 H14A S2 0.99 2.99 3.721(12) 131.5 3_776
C14 H14A S2 0.99 2.99 3.721(12) 131.5 3_776

loop_
_geom_torsion_atom_site_label_1
_geom_torsion_atom_site_label_2
_geom_torsion_atom_site_label_3
_geom_torsion_atom_site_label_4
_geom_torsion
C42 S1 C1 C2 -54.1(11)
S1 C1 C2 C3 116.1(10)
S1 C1 C2 C7 -60.7(15)
C7 C2 C3 C4 0.9(16)
C1 C2 C3 C4 -176.1(10)
C2 C3 C4 C5 -0.5(15)
C3 C4 C5 C6 -1.1(14)
C3 C4 C5 C8 177.1(9)
C4 C5 C6 C7 2.6(16)
C8 C5 C6 C7 -175.5(10)
C5 C6 C7 C2 -2.4(19)
C3 C2 C7 C6 0.5(17)
C1 C2 C7 C6 177.4(11)
C6 C5 C8 C9 175.6(11)
C4 C5 C8 C9 -2.3(15)
C6 C5 C8 C13 -4.7(17)
C4 C5 C8 C13 177.3(13)
C13 C8 C9 C10 5.4(18)
C5 C8 C9 C10 -174.9(10)
C8 C9 C10 C11 -1(2)
C9 C10 C11 C12 -5(2)
C9 C10 C11 C14 174.6(12)
C10 C11 C12 C13 5(3)
C14 C11 C12 C13 -174.3(15)
C11 C12 C13 C8 0(3)
C9 C8 C13 C12 -5(2)
C5 C8 C13 C12 175.5(14)
C10 C11 C14 S2 -116.6(13)
C12 C11 C14 S2 62.7(16)
C15 S2 C14 C11 60.4(10)
C14 S2 C15 C16 -149.6(9)
S2 C15 C16 C21 -126.0(12)
S2 C15 C16 C17 53.1(14)
C21 C16 C17 C18 -6.9(19)
C15 C16 C17 C18 174.0(11)
C16 C17 C18 C19 2(2)
C17 C18 C19 C20 3(2)
C17 C18 C19 C22 178.9(12)
C18 C19 C20 C21 -3(2)
C22 C19 C20 C21 -178.6(13)
C17 C16 C21 C20 7.1(19)
C15 C16 C21 C20 -173.7(12)
C19 C20 C21 C16 -3(2)
C20 C19 C22 C23 -48.3(17)
C18 C19 C22 C23 136.3(13)
C20 C19 C22 C27 130.7(14)
C18 C19 C22 C27 -44.6(16)
C27 C22 C23 C24 0.0
C19 C22 C23 C24 179.0(11)
C22 C23 C24 C25 0.0
C23 C24 C25 C26 0.0
C23 C24 C25 C28A -175.0(10)
C23 C24 C25 C28 -175.0(10)
C24 C25 C26 C27 0.0
C28A C25 C26 C27 174.7(11)
C28 C25 C26 C27 174.7(11)
C25 C26 C27 C22 0.0
C23 C22 C27 C26 0.0
C19 C22 C27 C26 -179.0(11)
C24 C25 C28 S3 -59.5(18)
C26 C25 C28 S3 125.6(13)
C29 S3 C28 C25 -69.2(18)
C28 S3 C29 C30 95.6(12)
C24 C25 C28A S3A -142.8(10)
C26 C25 C28A S3A 42.4(13)
C29A S3A C28A C25 90.1(12)
C28A S3A C29A C30 -68.7(17)
S3A C29A C30 C31 130(2)
S3A C29A C30 C35 -54(2)
S3 C29 C30 C31 50(2)
S3 C29 C30 C35 -133.5(13)
C35 C30 C31 C32 -1(3)
C29A C30 C31 C32 176.0(15)
C29 C30 C31 C32 176.0(15)
C30 C31 C32 C33 2(3)
C31 C32 C33 C34 -1(2)
C31 C32 C33 C36 178.7(15)
C32 C33 C34 C35 -2(2)
C36 C33 C34 C35 178.2(14)
C33 C34 C35 C30 4(3)
C31 C30 C35 C34 -2(3)
C29A C30 C35 C34 -179.6(15)
C29 C30 C35 C34 -179.6(15)
C34 C33 C36 C37 -178.5(15)
C32 C33 C36 C37 2(2)
C34 C33 C36 C41 -2(2)
C32 C33 C36 C41 178.5(13)
C41 C36 C37 C38 3(2)
C33 C36 C37 C38 179.3(13)
C36 C37 C38 C39 0(2)
C37 C38 C39 C40 -2(2)
C37 C38 C39 C42 174.8(14)
C38 C39 C40 C41 1(2)
C42 C39 C40 C41 -175.9(15)
C39 C40 C41 C36 2(3)
C37 C36 C41 C40 -4(2)
C33 C36 C41 C40 179.4(14)
C38 C39 C42 S1 129.0(13)
C40 C39 C42 S1 -54.4(18)
C1 S1 C42 C39 143.4(11)

loop_
_platon_squeeze_void_nr
_platon_squeeze_void_average_x
_platon_squeeze_void_average_y
_platon_squeeze_void_average_z
_platon_squeeze_void_volume
_platon_squeeze_void_count_electrons
_platon_squeeze_void_content
1 0.798 -0.095 0.070 123 57 ' '
2 0.202 -0.001 0.430 124 57 ' '
3 0.798 -0.059 0.570 123 57 ' '
4 0.202 -0.022 0.930 124 57 ' '
